data_7001249
loop_
_publ_author_name
'Niemeyer, Jochen'
'Kehr, Gerald'
'Fr\"ohlich, Roland'
'Erker, Gerhard'

_publ_section_title
;
 Selective synthesis of the 2-hydroxyferrocene-aldimine
 enantiomers---extended planar chiral analogues of the
 &#x201C;flat&#x201D; salicylaldimine ligand family
;
_journal_issue 19
_journal_name_full 'Dalton Transactions'
_journal_page_first 3716
_journal_page_last 3730
_journal_paper_doi 10.1039/b822735g
_journal_year 2009
_chemical_formula_sum 'C17 H10 F5 Fe N O'
_chemical_formula_weight 395.11
_chemical_name_systematic
;
?
;
_space_group_IT_number 4
_symmetry_cell_setting monoclinic
_symmetry_space_group_name_Hall 'P 2yb'
_symmetry_space_group_name_H-M 'P 1 21 1'
_atom_sites_solution_hydrogens geom
_atom_sites_solution_primary direct
_atom_sites_solution_secondary difmap
_audit_creation_method SHELXL-97
_cell_angle_alpha 90.00
_cell_angle_beta 95.327(1)
_cell_angle_gamma 90.00
_cell_formula_units_Z 2
_cell_length_a 6.1035(1)
_cell_length_b 9.8860(2)
_cell_length_c 12.2284(3)
_cell_measurement_reflns_used 1333
_cell_measurement_temperature 223(2)
_cell_measurement_theta_max 27.88
_cell_measurement_theta_min 0.41
_cell_volume 734.67(3)
_computing_cell_refinement 'Collect (Nonius B.V., 1998)'
_computing_data_collection 'Collect (Nonius B.V., 1998)'
_computing_data_reduction 'Denzo-SMN (Otwinowski & Minor, 1997)'
_computing_molecular_graphics 'SCHAKAL (Keller, 1997)'
_computing_publication_material 'SHELXL-97 (Sheldrick, 1997)'
_computing_structure_refinement 'SHELXL-97 (Sheldrick, 1997)'
_computing_structure_solution 'SHELXS-97 (Sheldrick, 1990)'
_diffrn_ambient_temperature 223(2)
_diffrn_measured_fraction_theta_full 0.988
_diffrn_measured_fraction_theta_max 0.988
_diffrn_measurement_device_type 'Nonius KappaCCD'
_diffrn_measurement_method '\w and \f scans'
_diffrn_radiation_monochromator graphite
_diffrn_radiation_source 'rotating anode Nonius FR591'
_diffrn_radiation_type MoK\a
_diffrn_radiation_wavelength 0.71073
_diffrn_reflns_av_R_equivalents 0.0309
_diffrn_reflns_av_sigmaI/netI 0.0424
_diffrn_reflns_limit_h_max 8
_diffrn_reflns_limit_h_min -7
_diffrn_reflns_limit_k_max 11
_diffrn_reflns_limit_k_min -13
_diffrn_reflns_limit_l_max 12
_diffrn_reflns_limit_l_min -15
_diffrn_reflns_number 4869
_diffrn_reflns_theta_full 27.88
_diffrn_reflns_theta_max 27.88
_diffrn_reflns_theta_min 1.67
_exptl_absorpt_coefficient_mu 1.089
_exptl_absorpt_correction_T_max 0.8989
_exptl_absorpt_correction_T_min 0.6399
_exptl_absorpt_correction_type multi-scan
_exptl_absorpt_process_details 'SORTAV (Blessing, 1995 & 1997)'
_exptl_crystal_colour red
_exptl_crystal_density_diffrn 1.786
_exptl_crystal_density_method 'not measured'
_exptl_crystal_description needle
_exptl_crystal_F_000 396
_exptl_crystal_size_max 0.45
_exptl_crystal_size_mid 0.20
_exptl_crystal_size_min 0.10
_refine_diff_density_max 0.348
_refine_diff_density_min -0.349
_refine_diff_density_rms 0.053
_refine_ls_abs_structure_details 'Flack H D (1983), Acta Cryst. A39, 876-881'
_refine_ls_abs_structure_Flack -0.004(17)
_refine_ls_extinction_method none
_refine_ls_goodness_of_fit_ref 1.060
_refine_ls_hydrogen_treatment riding
_refine_ls_matrix_type full
_refine_ls_number_parameters 227
_refine_ls_number_reflns 2991
_refine_ls_number_restraints 1
_refine_ls_restrained_S_all 1.060
_refine_ls_R_factor_all 0.0381
_refine_ls_R_factor_gt 0.0330
_refine_ls_shift/su_max 0.000
_refine_ls_shift/su_mean 0.000
_refine_ls_structure_factor_coef Fsqd
_refine_ls_weighting_details 'calc w=1/[\s^2^(Fo^2^)+(0.0372P)^2^+0.2065P] where P=(Fo^2^+2Fc^2^)/3'
_refine_ls_weighting_scheme calc
_refine_ls_wR_factor_gt 0.0794
_refine_ls_wR_factor_ref 0.0823
_reflns_number_gt 2725
_reflns_number_total 2991
_reflns_threshold_expression >2sigma(I)
_cod_data_source_file b822735g.txt
_cod_data_source_block erk4403
_cod_original_sg_symbol_H-M P21
_cod_database_code 7001249

loop_
_symmetry_equiv_pos_as_xyz
'x, y, z'
'-x, y+1/2, -z'

loop_
_atom_site_label
_atom_site_type_symbol
_atom_site_fract_x
_atom_site_fract_y
_atom_site_fract_z
_atom_site_U_iso_or_equiv
_atom_site_adp_type
_atom_site_occupancy
_atom_site_symmetry_multiplicity
_atom_site_calc_flag
_atom_site_refinement_flags
_atom_site_disorder_assembly
_atom_site_disorder_group
Fe1 Fe 0.68166(6) 0.72558(5) 0.14516(3) 0.03140(11) Uani 1 1 d . . .
N1 N 0.6676(4) 1.0944(2) 0.2465(2) 0.0307(5) Uani 1 1 d . . .
O1 O 0.3094(3) 0.9335(3) 0.18209(19) 0.0425(5) Uani 1 1 d . . .
H1 H 0.3717 0.9922 0.2224 0.064 Uiso 1 1 calc R . .
C1 C 0.4549(4) 0.8812(3) 0.1150(2) 0.0333(6) Uani 1 1 d . . .
C2 C 0.6754(5) 0.9282(3) 0.1087(2) 0.0336(6) Uani 1 1 d . . .
C3 C 0.7672(5) 0.8503(3) 0.0253(2) 0.0372(7) Uani 1 1 d . . .
H3 H 0.9102 0.8589 0.0034 0.045 Uiso 1 1 calc R . .
C4 C 0.6041(5) 0.7581(3) -0.0183(2) 0.0415(8) Uani 1 1 d . . .
H4 H 0.6197 0.6957 -0.0751 0.050 Uiso 1 1 calc R . .
C5 C 0.4129(5) 0.7758(3) 0.0384(2) 0.0380(7) Uani 1 1 d . . .
H5 H 0.2817 0.7259 0.0268 0.046 Uiso 1 1 calc R . .
C6 C 0.7917(7) 0.6933(4) 0.3052(3) 0.0608(11) Uani 1 1 d . . .
H6 H 0.8060 0.7598 0.3604 0.073 Uiso 1 1 calc R . .
C7 C 0.9507(6) 0.6588(7) 0.2373(6) 0.103(2) Uani 1 1 d . . .
H7 H 1.0924 0.6960 0.2370 0.123 Uiso 1 1 calc R . .
C8 C 0.8534(18) 0.5530(8) 0.1664(4) 0.134(4) Uani 1 1 d . . .
H8 H 0.9194 0.5078 0.1103 0.161 Uiso 1 1 calc R . .
C9 C 0.6492(12) 0.5324(4) 0.1969(5) 0.097(2) Uani 1 1 d . . .
H9 H 0.5474 0.4690 0.1653 0.116 Uiso 1 1 calc R . .
C10 C 0.6144(7) 0.6172(5) 0.2799(3) 0.0589(11) Uani 1 1 d . . .
H10 H 0.4838 0.6218 0.3149 0.071 Uiso 1 1 calc R . .
C11 C 0.7833(4) 1.0267(3) 0.1821(2) 0.0327(6) Uani 1 1 d . . .
H11 H 0.9356 1.0415 0.1831 0.039 Uiso 1 1 calc R . .
C12 C 0.7605(4) 1.1941(3) 0.3184(2) 0.0305(6) Uani 1 1 d . . .
C13 C 0.9553(5) 1.2649(3) 0.3126(3) 0.0366(7) Uani 1 1 d . . .
C14 C 1.0248(5) 1.3638(3) 0.3868(3) 0.0409(7) Uani 1 1 d . . .
C15 C 0.9020(6) 1.3964(3) 0.4712(3) 0.0414(7) Uani 1 1 d . . .
C16 C 0.7073(6) 1.3284(3) 0.4800(2) 0.0410(7) Uani 1 1 d . . .
C17 C 0.6398(4) 1.2297(4) 0.4063(2) 0.0334(5) Uani 1 1 d . . .
F1 F 1.0810(3) 1.2422(3) 0.22883(16) 0.0537(5) Uani 1 1 d . . .
F2 F 1.2157(3) 1.4301(2) 0.3768(2) 0.0591(6) Uani 1 1 d . . .
F3 F 0.9684(4) 1.4915(2) 0.54462(19) 0.0643(6) Uani 1 1 d . . .
F4 F 0.5837(4) 1.3591(2) 0.56225(18) 0.0647(6) Uani 1 1 d . . .
F5 F 0.4491(3) 1.1656(2) 0.41791(16) 0.0472(5) Uani 1 1 d . . .

loop_
_atom_site_aniso_label
_atom_site_aniso_U_11
_atom_site_aniso_U_22
_atom_site_aniso_U_33
_atom_site_aniso_U_23
_atom_site_aniso_U_13
_atom_site_aniso_U_12
Fe1 0.03347(18) 0.02891(19) 0.03177(18) -0.00013(18) 0.00277(13) 0.00275(19)
N1 0.0312(11) 0.0250(12) 0.0355(12) 0.0015(9) 0.0011(10) -0.0004(9)
O1 0.0296(10) 0.0455(14) 0.0534(13) -0.0089(11) 0.0089(9) 0.0020(9)
C1 0.0287(13) 0.0348(16) 0.0359(14) -0.0002(12) -0.0004(11) 0.0051(11)
C2 0.0325(14) 0.0330(16) 0.0355(14) -0.0014(13) 0.0035(11) 0.0015(12)
C3 0.0386(15) 0.0363(17) 0.0377(15) 0.0039(13) 0.0100(12) 0.0011(13)
C4 0.0470(16) 0.045(2) 0.0323(13) -0.0041(12) 0.0025(12) 0.0034(13)
C5 0.0374(15) 0.0359(16) 0.0390(15) -0.0041(13) -0.0047(12) -0.0024(12)
C6 0.082(3) 0.052(3) 0.0439(18) 0.0066(16) -0.0186(18) -0.0003(19)
C7 0.0315(18) 0.135(5) 0.140(5) 0.101(5) 0.001(2) 0.010(2)
C8 0.234(9) 0.116(5) 0.063(3) 0.046(3) 0.068(5) 0.145(6)
C9 0.181(6) 0.024(2) 0.073(3) 0.015(2) -0.054(4) -0.017(3)
C10 0.054(2) 0.066(3) 0.057(2) 0.030(2) 0.0055(18) -0.0036(18)
C11 0.0272(12) 0.0290(15) 0.0416(15) 0.0044(12) 0.0013(11) 0.0003(11)
C12 0.0316(12) 0.0247(17) 0.0340(13) 0.0038(10) -0.0038(10) -0.0002(10)
C13 0.0310(13) 0.0297(16) 0.0493(16) 0.0050(12) 0.0045(12) -0.0005(11)
C14 0.0306(14) 0.0311(16) 0.0591(19) 0.0044(14) -0.0064(14) -0.0063(12)
C15 0.0511(18) 0.0281(17) 0.0420(17) -0.0043(13) -0.0110(14) -0.0048(13)
C16 0.0570(18) 0.0344(16) 0.0315(15) 0.0002(12) 0.0038(14) -0.0021(15)
C17 0.0362(12) 0.0269(12) 0.0372(12) 0.0046(16) 0.0038(10) 0.0006(16)
F1 0.0419(9) 0.0514(14) 0.0714(11) -0.0045(11) 0.0243(8) -0.0080(10)
F2 0.0380(10) 0.0433(12) 0.0945(16) -0.0007(12) -0.0021(10) -0.0167(9)
F3 0.0784(15) 0.0447(13) 0.0658(14) -0.0172(11) -0.0139(12) -0.0137(11)
F4 0.0881(16) 0.0569(14) 0.0527(12) -0.0168(11) 0.0255(11) -0.0141(12)
F5 0.0457(10) 0.0395(10) 0.0592(11) -0.0078(9) 0.0196(9) -0.0124(8)

loop_
_atom_type_symbol
_atom_type_description
_atom_type_scat_dispersion_real
_atom_type_scat_dispersion_imag
_atom_type_scat_source
C C 0.0033 0.0016 'International Tables Vol C Tables 4.2.6.8 and 6.1.1.4'
H H 0.0000 0.0000 'International Tables Vol C Tables 4.2.6.8 and 6.1.1.4'
N N 0.0061 0.0033 'International Tables Vol C Tables 4.2.6.8 and 6.1.1.4'
O O 0.0106 0.0060 'International Tables Vol C Tables 4.2.6.8 and 6.1.1.4'
F F 0.0171 0.0103 'International Tables Vol C Tables 4.2.6.8 and 6.1.1.4'
Fe Fe 0.3463 0.8444 'International Tables Vol C Tables 4.2.6.8 and 6.1.1.4'

loop_
_geom_angle_atom_site_label_1
_geom_angle_atom_site_label_2
_geom_angle_atom_site_label_3
_geom_angle
_geom_angle_site_symmetry_1
_geom_angle_site_symmetry_3
_geom_angle_publ_flag
C8 Fe1 C7 42.3(3) . . ?
C8 Fe1 C3 116.4(2) . . ?
C7 Fe1 C3 110.69(16) . . ?
C8 Fe1 C9 39.1(3) . . ?
C7 Fe1 C9 67.4(2) . . ?
C3 Fe1 C9 147.2(2) . . ?
C8 Fe1 C6 67.7(2) . . ?
C7 Fe1 C6 39.8(2) . . ?
C3 Fe1 C6 135.15(16) . . ?
C9 Fe1 C6 65.49(18) . . ?
C8 Fe1 C4 109.39(19) . . ?
C7 Fe1 C4 134.7(2) . . ?
C3 Fe1 C4 40.88(13) . . ?
C9 Fe1 C4 115.75(17) . . ?
C6 Fe1 C4 174.19(16) . . ?
C8 Fe1 C10 65.8(2) . . ?
C7 Fe1 C10 65.84(18) . . ?
C3 Fe1 C10 172.66(17) . . ?
C9 Fe1 C10 38.7(2) . . ?
C6 Fe1 C10 38.13(17) . . ?
C4 Fe1 C10 146.13(16) . . ?
C8 Fe1 C2 149.0(3) . . ?
C7 Fe1 C2 116.1(2) . . ?
C3 Fe1 C2 41.21(12) . . ?
C9 Fe1 C2 170.8(2) . . ?
C6 Fe1 C2 111.09(15) . . ?
C4 Fe1 C2 68.58(13) . . ?
C10 Fe1 C2 133.42(16) . . ?
C8 Fe1 C5 131.5(3) . . ?
C7 Fe1 C5 173.3(3) . . ?
C3 Fe1 C5 68.75(13) . . ?
C9 Fe1 C5 109.24(19) . . ?
C6 Fe1 C5 145.06(16) . . ?
C4 Fe1 C5 40.63(12) . . ?
C10 Fe1 C5 115.51(15) . . ?
C2 Fe1 C5 68.26(12) . . ?
C8 Fe1 C1 169.5(4) . . ?
C7 Fe1 C1 146.7(3) . . ?
C3 Fe1 C1 68.44(12) . . ?
C9 Fe1 C1 132.0(2) . . ?
C6 Fe1 C1 116.19(15) . . ?
C4 Fe1 C1 67.61(12) . . ?
C10 Fe1 C1 110.57(15) . . ?
C2 Fe1 C1 40.57(11) . . ?
C5 Fe1 C1 39.81(12) . . ?
C11 N1 C12 122.2(2) . . ?
O1 C1 C5 126.3(3) . . ?
O1 C1 C2 125.2(3) . . ?
C5 C1 C2 108.5(3) . . ?
O1 C1 Fe1 129.3(2) . . ?
C5 C1 Fe1 69.35(17) . . ?
C2 C1 Fe1 68.67(17) . . ?
C1 C2 C3 107.2(3) . . ?
C1 C2 C11 124.3(3) . . ?
C3 C2 C11 128.3(3) . . ?
C1 C2 Fe1 70.76(18) . . ?
C3 C2 Fe1 68.25(18) . . ?
C11 C2 Fe1 121.7(2) . . ?
C4 C3 C2 107.8(3) . . ?
C4 C3 Fe1 70.13(18) . . ?
C2 C3 Fe1 70.54(17) . . ?
C3 C4 C5 108.5(3) . . ?
C3 C4 Fe1 68.99(17) . . ?
C5 C4 Fe1 70.59(17) . . ?
C1 C5 C4 107.9(3) . . ?
C1 C5 Fe1 70.84(17) . . ?
C4 C5 Fe1 68.79(16) . . ?
C10 C6 C7 108.8(5) . . ?
C10 C6 Fe1 71.1(2) . . ?
C7 C6 Fe1 69.3(2) . . ?
C6 C7 C8 105.5(4) . . ?
C6 C7 Fe1 70.9(2) . . ?
C8 C7 Fe1 68.6(3) . . ?
C9 C8 C7 106.3(4) . . ?
C9 C8 Fe1 71.3(3) . . ?
C7 C8 Fe1 69.2(3) . . ?
C10 C9 C8 109.2(5) . . ?
C10 C9 Fe1 71.1(2) . . ?
C8 C9 Fe1 69.6(3) . . ?
C6 C10 C9 110.2(5) . . ?
C6 C10 Fe1 70.7(2) . . ?
C9 C10 Fe1 70.2(2) . . ?
N1 C11 C2 119.0(3) . . ?
C13 C12 C17 115.3(3) . . ?
C13 C12 N1 128.3(3) . . ?
C17 C12 N1 116.4(3) . . ?
F1 C13 C14 117.1(3) . . ?
F1 C13 C12 120.2(3) . . ?
C14 C13 C12 122.6(3) . . ?
F2 C14 C15 119.4(3) . . ?
F2 C14 C13 120.0(3) . . ?
C15 C14 C13 120.6(3) . . ?
F3 C15 C14 121.2(3) . . ?
F3 C15 C16 120.1(3) . . ?
C14 C15 C16 118.7(3) . . ?
F4 C16 C17 119.9(3) . . ?
F4 C16 C15 119.7(3) . . ?
C17 C16 C15 120.4(3) . . ?
F5 C17 C16 118.5(3) . . ?
F5 C17 C12 119.0(3) . . ?
C16 C17 C12 122.5(3) . . ?

loop_
_geom_bond_atom_site_label_1
_geom_bond_atom_site_label_2
_geom_bond_distance
_geom_bond_site_symmetry_2
_geom_bond_publ_flag
Fe1 C8 2.006(4) . ?
Fe1 C7 2.014(4) . ?
Fe1 C3 2.021(3) . ?
Fe1 C9 2.027(4) . ?
Fe1 C6 2.034(3) . ?
Fe1 C4 2.036(3) . ?
Fe1 C10 2.039(4) . ?
Fe1 C2 2.052(3) . ?
Fe1 C5 2.060(3) . ?
Fe1 C1 2.080(3) . ?
N1 C11 1.292(4) . ?
N1 C12 1.406(4) . ?
O1 C1 1.365(4) . ?
C1 C5 1.409(4) . ?
C1 C2 1.432(4) . ?
C2 C3 1.434(4) . ?
C2 C11 1.441(4) . ?
C3 C4 1.417(5) . ?
C4 C5 1.422(4) . ?
C6 C10 1.331(6) . ?
C6 C7 1.378(8) . ?
C7 C8 1.450(10) . ?
C8 C9 1.349(10) . ?
C9 C10 1.348(8) . ?
C12 C13 1.387(4) . ?
C12 C17 1.402(4) . ?
C13 F1 1.354(4) . ?
C13 C14 1.374(5) . ?
C14 F2 1.353(3) . ?
C14 C15 1.369(5) . ?
C15 F3 1.337(4) . ?
C15 C16 1.378(5) . ?
C16 F4 1.347(4) . ?
C16 C17 1.366(5) . ?
C17 F5 1.344(3) . ?

loop_
_geom_torsion_atom_site_label_1
_geom_torsion_atom_site_label_2
_geom_torsion_atom_site_label_3
_geom_torsion_atom_site_label_4
_geom_torsion
_geom_torsion_site_symmetry_1
_geom_torsion_site_symmetry_2
_geom_torsion_site_symmetry_3
_geom_torsion_site_symmetry_4
_geom_torsion_publ_flag
C8 Fe1 C1 O1 83.1(9) . . . . ?
C7 Fe1 C1 O1 -62.0(4) . . . . ?
C3 Fe1 C1 O1 -157.2(3) . . . . ?
C9 Fe1 C1 O1 53.4(4) . . . . ?
C6 Fe1 C1 O1 -26.3(3) . . . . ?
C4 Fe1 C1 O1 158.6(3) . . . . ?
C10 Fe1 C1 O1 15.0(3) . . . . ?
C2 Fe1 C1 O1 -118.7(3) . . . . ?
C5 Fe1 C1 O1 120.5(4) . . . . ?
C8 Fe1 C1 C5 -37.4(9) . . . . ?
C7 Fe1 C1 C5 177.4(3) . . . . ?
C3 Fe1 C1 C5 82.3(2) . . . . ?
C9 Fe1 C1 C5 -67.1(3) . . . . ?
C6 Fe1 C1 C5 -146.8(2) . . . . ?
C4 Fe1 C1 C5 38.02(18) . . . . ?
C10 Fe1 C1 C5 -105.5(2) . . . . ?
C2 Fe1 C1 C5 120.8(3) . . . . ?
C8 Fe1 C1 C2 -158.2(8) . . . . ?
C7 Fe1 C1 C2 56.7(3) . . . . ?
C3 Fe1 C1 C2 -38.53(18) . . . . ?
C9 Fe1 C1 C2 172.1(2) . . . . ?
C6 Fe1 C1 C2 92.4(2) . . . . ?
C4 Fe1 C1 C2 -82.76(19) . . . . ?
C10 Fe1 C1 C2 133.7(2) . . . . ?
C5 Fe1 C1 C2 -120.8(3) . . . . ?
O1 C1 C2 C3 -177.4(3) . . . . ?
C5 C1 C2 C3 0.8(3) . . . . ?
Fe1 C1 C2 C3 58.7(2) . . . . ?
O1 C1 C2 C11 7.9(5) . . . . ?
C5 C1 C2 C11 -173.9(3) . . . . ?
Fe1 C1 C2 C11 -115.9(3) . . . . ?
O1 C1 C2 Fe1 123.8(3) . . . . ?
C5 C1 C2 Fe1 -58.0(2) . . . . ?
C8 Fe1 C2 C1 172.4(4) . . . . ?
C7 Fe1 C2 C1 -149.3(3) . . . . ?
C3 Fe1 C2 C1 118.4(3) . . . . ?
C6 Fe1 C2 C1 -106.1(2) . . . . ?
C4 Fe1 C2 C1 80.15(18) . . . . ?
C10 Fe1 C2 C1 -68.8(2) . . . . ?
C5 Fe1 C2 C1 36.31(17) . . . . ?
C8 Fe1 C2 C3 54.0(5) . . . . ?
C7 Fe1 C2 C3 92.2(3) . . . . ?
C6 Fe1 C2 C3 135.5(2) . . . . ?
C4 Fe1 C2 C3 -38.29(18) . . . . ?
C10 Fe1 C2 C3 172.8(2) . . . . ?
C5 Fe1 C2 C3 -82.13(19) . . . . ?
C1 Fe1 C2 C3 -118.4(3) . . . . ?
C8 Fe1 C2 C11 -68.5(5) . . . . ?
C7 Fe1 C2 C11 -30.3(3) . . . . ?
C3 Fe1 C2 C11 -122.5(3) . . . . ?
C6 Fe1 C2 C11 13.0(3) . . . . ?
C4 Fe1 C2 C11 -160.8(3) . . . . ?
C10 Fe1 C2 C11 50.2(3) . . . . ?
C5 Fe1 C2 C11 155.3(3) . . . . ?
C1 Fe1 C2 C11 119.0(3) . . . . ?
C1 C2 C3 C4 0.2(3) . . . . ?
C11 C2 C3 C4 174.5(3) . . . . ?
Fe1 C2 C3 C4 60.5(2) . . . . ?
C1 C2 C3 Fe1 -60.3(2) . . . . ?
C11 C2 C3 Fe1 114.0(3) . . . . ?
C8 Fe1 C3 C4 89.5(4) . . . . ?
C7 Fe1 C3 C4 135.5(3) . . . . ?
C9 Fe1 C3 C4 55.5(4) . . . . ?
C6 Fe1 C3 C4 173.7(2) . . . . ?
C2 Fe1 C3 C4 -118.2(3) . . . . ?
C5 Fe1 C3 C4 -37.35(18) . . . . ?
C1 Fe1 C3 C4 -80.25(19) . . . . ?
C8 Fe1 C3 C2 -152.3(4) . . . . ?
C7 Fe1 C3 C2 -106.3(3) . . . . ?
C9 Fe1 C3 C2 173.7(4) . . . . ?
C6 Fe1 C3 C2 -68.1(3) . . . . ?
C4 Fe1 C3 C2 118.2(3) . . . . ?
C5 Fe1 C3 C2 80.84(18) . . . . ?
C1 Fe1 C3 C2 37.94(17) . . . . ?
C2 C3 C4 C5 -1.1(4) . . . . ?
Fe1 C3 C4 C5 59.7(2) . . . . ?
C2 C3 C4 Fe1 -60.8(2) . . . . ?
C8 Fe1 C4 C3 -108.3(4) . . . . ?
C7 Fe1 C4 C3 -67.4(4) . . . . ?
C9 Fe1 C4 C3 -150.3(3) . . . . ?
C10 Fe1 C4 C3 176.4(3) . . . . ?
C2 Fe1 C4 C3 38.59(18) . . . . ?
C5 Fe1 C4 C3 119.7(3) . . . . ?
C1 Fe1 C4 C3 82.5(2) . . . . ?
C8 Fe1 C4 C5 131.9(4) . . . . ?
C7 Fe1 C4 C5 172.9(3) . . . . ?
C3 Fe1 C4 C5 -119.7(3) . . . . ?
C9 Fe1 C4 C5 90.0(3) . . . . ?
C10 Fe1 C4 C5 56.6(3) . . . . ?
C2 Fe1 C4 C5 -81.14(19) . . . . ?
C1 Fe1 C4 C5 -37.28(18) . . . . ?
O1 C1 C5 C4 176.8(3) . . . . ?
C2 C1 C5 C4 -1.4(3) . . . . ?
Fe1 C1 C5 C4 -59.0(2) . . . . ?
O1 C1 C5 Fe1 -124.2(3) . . . . ?
C2 C1 C5 Fe1 57.6(2) . . . . ?
C3 C4 C5 C1 1.5(3) . . . . ?
Fe1 C4 C5 C1 60.3(2) . . . . ?
C3 C4 C5 Fe1 -58.7(2) . . . . ?
C8 Fe1 C5 C1 171.5(3) . . . . ?
C3 Fe1 C5 C1 -81.43(19) . . . . ?
C9 Fe1 C5 C1 133.6(3) . . . . ?
C6 Fe1 C5 C1 59.1(3) . . . . ?
C4 Fe1 C5 C1 -119.0(3) . . . . ?
C10 Fe1 C5 C1 92.0(2) . . . . ?
C2 Fe1 C5 C1 -36.98(17) . . . . ?
C8 Fe1 C5 C4 -69.5(4) . . . . ?
C3 Fe1 C5 C4 37.57(19) . . . . ?
C9 Fe1 C5 C4 -107.4(3) . . . . ?
C6 Fe1 C5 C4 178.1(3) . . . . ?
C10 Fe1 C5 C4 -149.0(2) . . . . ?
C2 Fe1 C5 C4 82.02(19) . . . . ?
C1 Fe1 C5 C4 119.0(3) . . . . ?
C8 Fe1 C6 C10 -78.8(5) . . . . ?
C7 Fe1 C6 C10 -119.6(5) . . . . ?
C3 Fe1 C6 C10 175.5(3) . . . . ?
C9 Fe1 C6 C10 -36.1(3) . . . . ?
C2 Fe1 C6 C10 134.6(3) . . . . ?
C5 Fe1 C6 C10 52.7(4) . . . . ?
C1 Fe1 C6 C10 90.4(3) . . . . ?
C8 Fe1 C6 C7 40.8(4) . . . . ?
C3 Fe1 C6 C7 -64.9(4) . . . . ?
C9 Fe1 C6 C7 83.5(4) . . . . ?
C10 Fe1 C6 C7 119.6(5) . . . . ?
C2 Fe1 C6 C7 -105.8(4) . . . . ?
C5 Fe1 C6 C7 172.3(4) . . . . ?
C1 Fe1 C6 C7 -150.0(3) . . . . ?
C10 C6 C7 C8 0.2(5) . . . . ?
Fe1 C6 C7 C8 -60.2(3) . . . . ?
C10 C6 C7 Fe1 60.4(3) . . . . ?
C8 Fe1 C7 C6 -116.1(4) . . . . ?
C3 Fe1 C7 C6 136.9(3) . . . . ?
C9 Fe1 C7 C6 -78.4(3) . . . . ?
C4 Fe1 C7 C6 177.2(2) . . . . ?
C10 Fe1 C7 C6 -36.0(3) . . . . ?
C2 Fe1 C7 C6 92.2(3) . . . . ?
C1 Fe1 C7 C6 55.0(4) . . . . ?
C3 Fe1 C7 C8 -107.0(4) . . . . ?
C9 Fe1 C7 C8 37.7(3) . . . . ?
C6 Fe1 C7 C8 116.1(4) . . . . ?
C4 Fe1 C7 C8 -66.8(4) . . . . ?
C10 Fe1 C7 C8 80.0(4) . . . . ?
C2 Fe1 C7 C8 -151.7(3) . . . . ?
C1 Fe1 C7 C8 171.1(4) . . . . ?
C6 C7 C8 C9 -0.3(5) . . . . ?
Fe1 C7 C8 C9 -62.0(3) . . . . ?
C6 C7 C8 Fe1 61.7(3) . . . . ?
C7 Fe1 C8 C9 116.5(4) . . . . ?
C3 Fe1 C8 C9 -151.2(3) . . . . ?
C6 Fe1 C8 C9 78.1(3) . . . . ?
C4 Fe1 C8 C9 -107.3(3) . . . . ?
C10 Fe1 C8 C9 36.5(3) . . . . ?
C2 Fe1 C8 C9 172.3(3) . . . . ?
C5 Fe1 C8 C9 -67.0(4) . . . . ?
C1 Fe1 C8 C9 -35.7(10) . . . . ?
C3 Fe1 C8 C7 92.3(3) . . . . ?
C9 Fe1 C8 C7 -116.5(4) . . . . ?
C6 Fe1 C8 C7 -38.4(3) . . . . ?
C4 Fe1 C8 C7 136.2(3) . . . . ?
C10 Fe1 C8 C7 -80.0(3) . . . . ?
C2 Fe1 C8 C7 55.7(4) . . . . ?
C5 Fe1 C8 C7 176.5(3) . . . . ?
C1 Fe1 C8 C7 -152.2(8) . . . . ?
C7 C8 C9 C10 0.3(5) . . . . ?
Fe1 C8 C9 C10 -60.3(3) . . . . ?
C7 C8 C9 Fe1 60.6(3) . . . . ?
C8 Fe1 C9 C10 119.8(5) . . . . ?
C7 Fe1 C9 C10 79.1(4) . . . . ?
C3 Fe1 C9 C10 172.5(3) . . . . ?
C6 Fe1 C9 C10 35.6(3) . . . . ?
C4 Fe1 C9 C10 -150.7(3) . . . . ?
C5 Fe1 C9 C10 -107.1(3) . . . . ?
C1 Fe1 C9 C10 -68.4(3) . . . . ?
C7 Fe1 C9 C8 -40.7(4) . . . . ?
C3 Fe1 C9 C8 52.7(5) . . . . ?
C6 Fe1 C9 C8 -84.3(4) . . . . ?
C4 Fe1 C9 C8 89.5(4) . . . . ?
C10 Fe1 C9 C8 -119.8(5) . . . . ?
C5 Fe1 C9 C8 133.1(4) . . . . ?
C1 Fe1 C9 C8 171.7(4) . . . . ?
C7 C6 C10 C9 0.0(5) . . . . ?
Fe1 C6 C10 C9 59.2(3) . . . . ?
C7 C6 C10 Fe1 -59.3(3) . . . . ?
C8 C9 C10 C6 -0.2(5) . . . . ?
Fe1 C9 C10 C6 -59.6(3) . . . . ?
C8 C9 C10 Fe1 59.4(3) . . . . ?
C8 Fe1 C10 C6 84.1(5) . . . . ?
C7 Fe1 C10 C6 37.6(4) . . . . ?
C9 Fe1 C10 C6 121.0(4) . . . . ?
C4 Fe1 C10 C6 173.3(3) . . . . ?
C2 Fe1 C10 C6 -66.2(3) . . . . ?
C5 Fe1 C10 C6 -149.7(3) . . . . ?
C1 Fe1 C10 C6 -106.6(3) . . . . ?
C8 Fe1 C10 C9 -36.8(4) . . . . ?
C7 Fe1 C10 C9 -83.4(4) . . . . ?
C6 Fe1 C10 C9 -121.0(4) . . . . ?
C4 Fe1 C10 C9 52.3(5) . . . . ?
C2 Fe1 C10 C9 172.8(3) . . . . ?
C5 Fe1 C10 C9 89.4(4) . . . . ?
C1 Fe1 C10 C9 132.5(3) . . . . ?
C12 N1 C11 C2 -178.5(3) . . . . ?
C1 C2 C11 N1 -11.9(5) . . . . ?
C3 C2 C11 N1 174.7(3) . . . . ?
Fe1 C2 C11 N1 -99.2(3) . . . . ?
C11 N1 C12 C13 21.0(5) . . . . ?
C11 N1 C12 C17 -160.6(3) . . . . ?
C17 C12 C13 F1 -177.7(3) . . . . ?
N1 C12 C13 F1 0.7(5) . . . . ?
C17 C12 C13 C14 -0.5(4) . . . . ?
N1 C12 C13 C14 177.9(3) . . . . ?
F1 C13 C14 F2 -2.4(4) . . . . ?
C12 C13 C14 F2 -179.6(3) . . . . ?
F1 C13 C14 C15 177.4(3) . . . . ?
C12 C13 C14 C15 0.2(5) . . . . ?
F2 C14 C15 F3 -0.7(5) . . . . ?
C13 C14 C15 F3 179.5(3) . . . . ?
F2 C14 C15 C16 179.6(3) . . . . ?
C13 C14 C15 C16 -0.2(5) . . . . ?
F3 C15 C16 F4 0.5(5) . . . . ?
C14 C15 C16 F4 -179.9(3) . . . . ?
F3 C15 C16 C17 -179.1(3) . . . . ?
C14 C15 C16 C17 0.6(5) . . . . ?
F4 C16 C17 F5 0.3(5) . . . . ?
C15 C16 C17 F5 179.8(3) . . . . ?
F4 C16 C17 C12 179.4(3) . . . . ?
C15 C16 C17 C12 -1.0(5) . . . . ?
C13 C12 C17 F5 -179.9(3) . . . . ?
N1 C12 C17 F5 1.5(4) . . . . ?
C13 C12 C17 C16 0.9(4) . . . . ?
N1 C12 C17 C16 -177.7(3) . . . . ?
